data_4346400
loop_
_publ_author_name
'Wang, Wen-Min'
'Zhang, Hong-Xia'
'Wang, Shi-Yu'
'Shen, Hai-Yun'
'Gao, Hong-Ling'
'Cui, Jian-Zhong'
'Zhao, Bin'

_publ_section_title
;
 Ligand Field Affected Single-Molecule Magnet Behavior of Lanthanide(III)
 Dinuclear Complexes with an 8-Hydroxyquinoline Schiff Base Derivative as
 Bridging Ligand.
;
_journal_issue 22
_journal_name_full 'Inorganic chemistry'
_journal_page_first 10610
_journal_page_last 10622
_journal_paper_doi 10.1021/acs.inorgchem.5b01404
_journal_volume 54
_journal_year 2015
_chemical_formula_sum 'C52 H24 F26 Gd2 N4 O10'
_chemical_formula_weight 1673.25
_space_group_IT_number 14
_space_group_name_Hall '-P 2yn'
_space_group_name_H-M_alt 'P 1 21/n 1'
_symmetry_cell_setting monoclinic
_symmetry_space_group_name_H-M 'P 1 21/n 1'
_atom_sites_solution_hydrogens geom
_atom_sites_solution_primary direct
_atom_sites_solution_secondary difmap
_audit_creation_method SHELXL-97
_cell_angle_alpha 90.00
_cell_angle_beta 94.83(3)
_cell_angle_gamma 90.00
_cell_formula_units_Z 2
_cell_length_a 11.207(2)
_cell_length_b 19.142(4)
_cell_length_c 13.093(3)
_cell_measurement_temperature 113(2)
_cell_volume 2798.8(10)
_computing_structure_refinement 'SHELXL-97 (Sheldrick, 1997)'
_computing_structure_solution 'SHELXS-97 (Sheldrick, 1990)'
_diffrn_ambient_temperature 113(2)
_diffrn_measured_fraction_theta_full 1.000
_diffrn_measured_fraction_theta_max 1.000
_diffrn_measurement_device_type CCD
_diffrn_radiation_monochromator graphite
_diffrn_radiation_source 'fine-focus sealed tube'
_diffrn_radiation_type MoK\a
_diffrn_radiation_wavelength 0.71073
_diffrn_reflns_av_R_equivalents 0.0497
_diffrn_reflns_av_sigmaI/netI 0.0386
_diffrn_reflns_limit_h_max 13
_diffrn_reflns_limit_h_min -13
_diffrn_reflns_limit_k_max 22
_diffrn_reflns_limit_k_min -22
_diffrn_reflns_limit_l_max 13
_diffrn_reflns_limit_l_min -15
_diffrn_reflns_number 23237
_diffrn_reflns_theta_full 25.02
_diffrn_reflns_theta_max 25.02
_diffrn_reflns_theta_min 1.89
_exptl_absorpt_coefficient_mu 2.498
_exptl_absorpt_correction_T_max 0.7537
_exptl_absorpt_correction_T_min 0.6349
_exptl_absorpt_correction_type multi-scan
_exptl_crystal_colour red
_exptl_crystal_density_diffrn 1.986
_exptl_crystal_density_method 'not measured'
_exptl_crystal_description block
_exptl_crystal_F_000 1612
_exptl_crystal_size_max 0.20
_exptl_crystal_size_mid 0.18
_exptl_crystal_size_min 0.12
_refine_diff_density_max 0.910
_refine_diff_density_min -0.868
_refine_diff_density_rms 0.125
_refine_ls_extinction_method none
_refine_ls_goodness_of_fit_ref 1.005
_refine_ls_hydrogen_treatment mixed
_refine_ls_matrix_type full
_refine_ls_number_parameters 452
_refine_ls_number_reflns 4961
_refine_ls_number_restraints 79
_refine_ls_restrained_S_all 1.002
_refine_ls_R_factor_all 0.0317
_refine_ls_R_factor_gt 0.0255
_refine_ls_shift/su_max 0.011
_refine_ls_shift/su_mean 0.000
_refine_ls_structure_factor_coef Fsqd
_refine_ls_weighting_details 'calc w=1/[\s^2^(Fo^2^)+(0.0261P)^2^+1.5221P] where P=(Fo^2^+2Fc^2^)/3'
_refine_ls_weighting_scheme calc
_refine_ls_wR_factor_gt 0.0543
_refine_ls_wR_factor_ref 0.0568
_reflns_number_gt 4256
_reflns_number_total 4961
_reflns_threshold_expression >2sigma(I)
_cod_data_source_file ic5b01404_si_002.cif
_cod_data_source_block 1
_cod_depositor_comments
;
The following automatic conversions were performed:

data item '_exptl_absorpt_correction_type' value 'MULTI-SCAN' was
changed to 'multi-scan' in accordance with the
/home/saulius/struct/COD-crude-data/automatic-downloads/DataCite-retrospective/ACS/depositions/lib/dictionaries/cif_core.dic
dictionary named 'cif_core.dic' version 2.4.2 last updated on
2011-04-26.

data item '_symmetry_cell_setting' value 'Monoclinic' was changed to
'monoclinic' in accordance with the
/home/saulius/struct/COD-crude-data/automatic-downloads/DataCite-retrospective/ACS/depositions/lib/dictionaries/cif_core.dic
dictionary named 'cif_core.dic' version 2.4.2 last updated on
2011-04-26.

Automatic conversion script
Id: cif_fix_values 6909 2019-04-08 15:41:33Z antanas 
;
_cod_original_cell_volume 2798.7(10)
_cod_original_sg_symbol_H-M P2(1)/n
_cod_database_code 4346400

loop_
_symmetry_equiv_pos_as_xyz
'x, y, z'
'-x+1/2, y+1/2, -z+1/2'
'-x, -y, -z'
'x-1/2, -y-1/2, z-1/2'

loop_
_atom_site_label
_atom_site_type_symbol
_atom_site_fract_x
_atom_site_fract_y
_atom_site_fract_z
_atom_site_U_iso_or_equiv
_atom_site_adp_type
_atom_site_occupancy
_atom_site_symmetry_multiplicity
_atom_site_calc_flag
_atom_site_refinement_flags
_atom_site_disorder_assembly
_atom_site_disorder_group
Gd1 Gd 0.459950(13) 0.094740(7) 0.470193(11) 0.01198(6) Uani 1 1 d . . .
F1 F 0.7905(2) 0.26396(13) 0.49218(16) 0.0490(7) Uani 1 1 d . . .
F2 F 0.84730(17) 0.23860(11) 0.64638(16) 0.0351(5) Uani 1 1 d . . .
F3 F 0.73425(19) 0.32657(11) 0.6135(2) 0.0472(6) Uani 1 1 d . . .
F4 F 0.49285(19) 0.22312(13) 0.86772(15) 0.0420(6) Uani 1 1 d . . .
F5 F 0.32863(19) 0.21425(13) 0.77260(16) 0.0461(6) Uani 1 1 d . . .
F6 F 0.4092(2) 0.12336(12) 0.84350(16) 0.0437(6) Uani 1 1 d . . .
F7 F 0.6697(3) 0.17435(15) 0.18318(19) 0.0436(8) Uani 0.957(5) 1 d PDU A 1
F8 F 0.5455(2) 0.14300(18) 0.06043(18) 0.0490(9) Uani 0.957(5) 1 d PDU A 1
F9 F 0.6789(3) 0.07158(14) 0.1220(3) 0.0563(9) Uani 0.957(5) 1 d PDU A 1
F7' F 0.718(2) 0.100(3) 0.169(4) 0.049(8) Uani 0.043(5) 1 d PDU A 2
F8' F 0.606(6) 0.1910(6) 0.147(5) 0.037(7) Uani 0.043(5) 1 d PDU A 2
F9' F 0.570(5) 0.096(4) 0.053(2) 0.047(8) Uani 0.043(5) 1 d PDU A 2
F10 F 0.3056(2) -0.07570(13) 0.12970(17) 0.0498(7) Uani 1 1 d . A .
F11 F 0.22905(19) -0.08139(10) 0.27301(16) 0.0371(5) Uani 1 1 d . A .
F12 F 0.16532(19) -0.00409(12) 0.16433(17) 0.0463(6) Uani 1 1 d . A .
F13 F 0.62955(19) 0.45898(10) 0.40922(17) 0.0397(5) Uani 1 1 d . . .
O1 O 0.46281(19) 0.12023(11) 0.64854(16) 0.0181(5) Uani 1 1 d . . .
O2 O 0.62217(18) 0.17329(11) 0.51913(15) 0.0164(5) Uani 1 1 d . . .
O3 O 0.52026(19) 0.12585(11) 0.30692(15) 0.0169(5) Uani 1 1 d . . .
O4 O 0.33523(19) 0.03645(11) 0.33795(16) 0.0201(5) Uani 1 1 d . . .
O5 O 0.38991(17) -0.01208(10) 0.53926(15) 0.0146(4) Uani 1 1 d . . .
N1 N 0.2533(2) 0.10382(12) 0.52032(19) 0.0145(6) Uani 1 1 d . . .
N2 N 0.3638(2) 0.21955(13) 0.45623(19) 0.0166(6) Uani 1 1 d . . .
C1 C 0.4332(3) 0.18223(18) 0.7981(2) 0.0223(8) Uani 1 1 d . . .
C2 C 0.4992(3) 0.17171(16) 0.7019(2) 0.0167(7) Uani 1 1 d . . .
C3 C 0.5872(3) 0.21919(17) 0.6818(2) 0.0184(7) Uani 1 1 d . . .
H3 H 0.6078 0.2556 0.7293 0.022 Uiso 1 1 calc R . .
C4 C 0.6457(3) 0.21396(16) 0.5927(2) 0.0160(7) Uani 1 1 d . . .
C5 C 0.7549(3) 0.26169(17) 0.5849(2) 0.0205(7) Uani 1 1 d . . .
C6 C 0.6035(3) 0.12057(17) 0.1472(2) 0.0242(8) Uani 1 1 d D . .
C7 C 0.5172(3) 0.09406(16) 0.2230(2) 0.0163(7) Uani 1 1 d . A .
C8 C 0.4439(3) 0.03889(18) 0.1902(2) 0.0224(7) Uani 1 1 d . . .
H8 H 0.4548 0.0165 0.1269 0.027 Uiso 1 1 calc R A .
C9 C 0.3544(3) 0.01624(17) 0.2497(2) 0.0181(7) Uani 1 1 d . A .
C10 C 0.2639(3) -0.03711(19) 0.2033(3) 0.0279(8) Uani 1 1 d . . .
C11 C 0.2056(3) 0.04620(16) 0.5616(2) 0.0147(7) Uani 1 1 d . . .
C12 C 0.2776(3) -0.01553(16) 0.5697(2) 0.0163(7) Uani 1 1 d . . .
C13 C 0.2288(3) -0.07425(17) 0.6097(2) 0.0182(7) Uani 1 1 d . . .
H13 H 0.2733 -0.1165 0.6134 0.022 Uiso 1 1 calc R . .
C14 C 0.1135(3) -0.07282(17) 0.6453(3) 0.0216(8) Uani 1 1 d . . .
H14 H 0.0829 -0.1142 0.6736 0.026 Uiso 1 1 calc R . .
C15 C 0.0442(3) -0.01386(17) 0.6405(2) 0.0226(7) Uani 1 1 d . . .
H15 H -0.0328 -0.0141 0.6658 0.027 Uiso 1 1 calc R . .
C16 C 0.0889(3) 0.04690(17) 0.5976(2) 0.0183(7) Uani 1 1 d . . .
C17 C 0.0255(3) 0.11080(17) 0.5887(3) 0.0214(8) Uani 1 1 d . . .
H17 H -0.0529 0.1136 0.6109 0.026 Uiso 1 1 calc R . .
C18 C 0.0763(3) 0.16894(18) 0.5482(2) 0.0208(7) Uani 1 1 d . . .
H18 H 0.0340 0.2120 0.5427 0.025 Uiso 1 1 calc R . .
C19 C 0.1919(3) 0.16331(16) 0.5152(2) 0.0178(7) Uani 1 1 d . . .
C20 C 0.2557(3) 0.22482(16) 0.4811(2) 0.0173(7) Uani 1 1 d . . .
H20 H 0.2168 0.2689 0.4774 0.021 Uiso 1 1 calc R . .
C21 C 0.4275(3) 0.28328(16) 0.4419(2) 0.0153(7) Uani 1 1 d . . .
C22 C 0.4223(3) 0.33836(16) 0.5105(2) 0.0206(7) Uani 1 1 d . . .
H22 H 0.3719 0.3350 0.5651 0.025 Uiso 1 1 calc R . .
C23 C 0.4898(3) 0.39798(16) 0.5002(3) 0.0245(8) Uani 1 1 d . . .
H23 H 0.4870 0.4357 0.5471 0.029 Uiso 1 1 calc R . .
C24 C 0.5609(3) 0.40107(17) 0.4201(3) 0.0242(8) Uani 1 1 d . . .
C25 C 0.5693(3) 0.34767(16) 0.3502(3) 0.0225(8) Uani 1 1 d . . .
H25 H 0.6195 0.3517 0.2955 0.027 Uiso 1 1 calc R . .
C26 C 0.5019(3) 0.28794(17) 0.3624(2) 0.0201(7) Uani 1 1 d . . .
H26 H 0.5066 0.2500 0.3161 0.024 Uiso 1 1 calc R . .

loop_
_atom_site_aniso_label
_atom_site_aniso_U_11
_atom_site_aniso_U_22
_atom_site_aniso_U_33
_atom_site_aniso_U_23
_atom_site_aniso_U_13
_atom_site_aniso_U_12
Gd1 0.01210(9) 0.01359(8) 0.01073(9) -0.00091(6) 0.00382(6) 0.00064(7)
F1 0.0440(14) 0.0795(18) 0.0246(12) 0.0027(12) 0.0099(10) -0.0356(13)
F2 0.0153(10) 0.0447(13) 0.0442(13) 0.0107(10) -0.0043(10) -0.0018(9)
F3 0.0295(12) 0.0200(11) 0.0934(19) -0.0068(12) 0.0126(12) -0.0048(9)
F4 0.0401(13) 0.0654(16) 0.0222(11) -0.0233(11) 0.0123(10) -0.0170(12)
F5 0.0291(12) 0.0783(18) 0.0322(12) -0.0007(12) 0.0115(10) 0.0212(13)
F6 0.0670(17) 0.0394(13) 0.0284(13) 0.0013(10) 0.0258(12) -0.0077(12)
F7 0.0512(19) 0.0550(16) 0.0264(14) -0.0052(12) 0.0145(13) -0.0344(14)
F8 0.0489(16) 0.073(2) 0.0236(13) 0.0249(13) -0.0024(12) -0.0219(15)
F9 0.0578(18) 0.0439(16) 0.075(2) 0.0084(15) 0.0533(16) 0.0096(14)
F7' 0.050(12) 0.051(12) 0.049(12) 0.005(11) 0.028(11) -0.005(11)
F8' 0.041(12) 0.043(12) 0.028(12) 0.011(11) 0.010(11) -0.016(11)
F9' 0.051(12) 0.055(12) 0.037(12) 0.007(11) 0.016(11) -0.012(12)
F10 0.0483(15) 0.0605(16) 0.0439(14) -0.0367(12) 0.0238(12) -0.0272(12)
F11 0.0370(13) 0.0353(12) 0.0395(13) -0.0017(10) 0.0063(11) -0.0175(10)
F12 0.0293(12) 0.0539(15) 0.0516(14) 0.0016(12) -0.0195(11) -0.0070(11)
F13 0.0397(13) 0.0191(10) 0.0618(15) -0.0004(10) 0.0135(11) -0.0086(10)
O1 0.0210(12) 0.0209(11) 0.0127(11) -0.0022(9) 0.0033(10) -0.0044(10)
O2 0.0159(11) 0.0197(11) 0.0140(11) -0.0017(9) 0.0041(9) 0.0011(9)
O3 0.0215(12) 0.0165(11) 0.0131(12) -0.0011(9) 0.0036(9) -0.0012(10)
O4 0.0180(12) 0.0282(12) 0.0143(12) -0.0030(10) 0.0034(9) -0.0036(10)
O5 0.0123(11) 0.0161(11) 0.0165(11) -0.0001(9) 0.0070(9) 0.0014(9)
N1 0.0153(14) 0.0157(14) 0.0127(14) -0.0025(10) 0.0023(11) 0.0020(11)
N2 0.0186(14) 0.0181(14) 0.0132(13) 0.0003(11) 0.0025(11) 0.0026(11)
C1 0.0200(18) 0.0301(19) 0.0172(18) -0.0058(15) 0.0029(15) -0.0027(15)
C2 0.0171(17) 0.0223(17) 0.0101(16) 0.0015(13) -0.0011(13) 0.0060(14)
C3 0.0192(17) 0.0206(17) 0.0152(17) -0.0043(13) 0.0011(14) -0.0010(14)
C4 0.0125(16) 0.0175(16) 0.0177(17) 0.0018(14) -0.0014(13) 0.0037(13)
C5 0.0172(17) 0.0251(18) 0.0191(18) 0.0022(14) 0.0012(14) 0.0004(14)
C6 0.032(2) 0.0265(18) 0.0149(18) 0.0012(15) 0.0069(16) -0.0047(16)
C7 0.0189(17) 0.0194(16) 0.0108(16) 0.0018(13) 0.0026(13) 0.0029(14)
C8 0.0261(19) 0.0276(18) 0.0149(17) -0.0053(14) 0.0094(14) -0.0041(15)
C9 0.0155(16) 0.0220(17) 0.0165(17) -0.0010(14) -0.0005(14) -0.0016(14)
C10 0.0231(19) 0.039(2) 0.0224(19) -0.0032(16) 0.0037(16) -0.0061(17)
C11 0.0128(16) 0.0210(16) 0.0104(15) -0.0018(13) 0.0010(13) 0.0000(13)
C12 0.0121(15) 0.0237(17) 0.0134(16) -0.0023(13) 0.0022(13) -0.0007(14)
C13 0.0181(17) 0.0196(16) 0.0173(17) 0.0007(13) 0.0040(14) 0.0005(13)
C14 0.0207(18) 0.0216(17) 0.0237(19) 0.0016(14) 0.0083(15) -0.0038(14)
C15 0.0156(16) 0.0303(19) 0.0233(18) -0.0005(15) 0.0093(14) 0.0002(15)
C16 0.0151(17) 0.0238(17) 0.0162(17) -0.0025(14) 0.0023(14) -0.0007(14)
C17 0.0147(17) 0.0291(19) 0.0214(19) -0.0010(14) 0.0062(14) 0.0040(14)
C18 0.0143(16) 0.0253(18) 0.0226(19) -0.0022(14) 0.0010(14) 0.0047(14)
C19 0.0161(16) 0.0234(17) 0.0138(16) -0.0007(13) 0.0006(13) 0.0020(14)
C20 0.0198(18) 0.0191(17) 0.0128(16) 0.0001(13) 0.0012(13) 0.0065(14)
C21 0.0135(16) 0.0132(15) 0.0190(17) 0.0018(13) -0.0001(13) 0.0040(13)
C22 0.0180(17) 0.0220(17) 0.0222(18) 0.0025(14) 0.0040(15) 0.0060(14)
C23 0.0252(19) 0.0138(17) 0.034(2) -0.0059(15) -0.0012(16) 0.0043(14)
C24 0.0220(18) 0.0155(17) 0.035(2) 0.0062(15) 0.0027(16) 0.0010(15)
C25 0.0223(18) 0.0213(18) 0.0246(19) 0.0055(14) 0.0066(15) 0.0014(15)
C26 0.0233(18) 0.0181(16) 0.0187(17) 0.0000(14) 0.0013(14) 0.0041(14)

loop_
_atom_type_symbol
_atom_type_description
_atom_type_scat_dispersion_real
_atom_type_scat_dispersion_imag
_atom_type_scat_source
C C 0.0033 0.0016 'International Tables Vol C Tables 4.2.6.8 and 6.1.1.4'
H H 0.0000 0.0000 'International Tables Vol C Tables 4.2.6.8 and 6.1.1.4'
N N 0.0061 0.0033 'International Tables Vol C Tables 4.2.6.8 and 6.1.1.4'
O O 0.0106 0.0060 'International Tables Vol C Tables 4.2.6.8 and 6.1.1.4'
F F 0.0171 0.0103 'International Tables Vol C Tables 4.2.6.8 and 6.1.1.4'
Gd Gd -0.1653 3.9035 'International Tables Vol C Tables 4.2.6.8 and 6.1.1.4'

loop_
_geom_angle_atom_site_label_1
_geom_angle_atom_site_label_2
_geom_angle_atom_site_label_3
_geom_angle
_geom_angle_site_symmetry_1
_geom_angle_site_symmetry_3
O5 Gd1 O3 81.96(7) 3_656 .
O5 Gd1 O1 104.00(7) 3_656 .
O3 Gd1 O1 148.26(7) . .
O5 Gd1 O5 72.55(8) 3_656 .
O3 Gd1 O5 133.01(7) . .
O1 Gd1 O5 77.44(7) . .
O5 Gd1 O2 84.56(7) 3_656 .
O3 Gd1 O2 79.44(7) . .
O1 Gd1 O2 70.32(7) . .
O5 Gd1 O2 134.26(7) . .
O5 Gd1 O4 91.45(7) 3_656 .
O3 Gd1 O4 70.13(7) . .
O1 Gd1 O4 139.39(7) . .
O5 Gd1 O4 71.75(7) . .
O2 Gd1 O4 149.57(7) . .
O5 Gd1 N1 139.80(8) 3_656 .
O3 Gd1 N1 124.58(8) . .
O1 Gd1 N1 70.14(8) . .
O5 Gd1 N1 67.34(7) . .
O2 Gd1 N1 126.23(7) . .
O4 Gd1 N1 73.88(8) . .
O5 Gd1 N2 155.99(8) 3_656 .
O3 Gd1 N2 81.66(8) . .
O1 Gd1 N2 81.56(8) . .
O5 Gd1 N2 131.21(7) . .
O2 Gd1 N2 75.27(7) . .
O4 Gd1 N2 99.32(8) . .
N1 Gd1 N2 64.18(8) . .
O5 Gd1 Gd1 36.94(5) 3_656 3_656
O3 Gd1 Gd1 110.14(5) . 3_656
O1 Gd1 Gd1 90.61(5) . 3_656
O5 Gd1 Gd1 35.61(5) . 3_656
O2 Gd1 Gd1 112.44(5) . 3_656
O4 Gd1 Gd1 79.52(5) . 3_656
N1 Gd1 Gd1 102.91(6) . 3_656
N2 Gd1 Gd1 166.56(6) . 3_656
C2 O1 Gd1 133.1(2) . .
C4 O2 Gd1 134.5(2) . .
C7 O3 Gd1 132.8(2) . .
C9 O4 Gd1 132.2(2) . .
C12 O5 Gd1 132.76(19) . 3_656
C12 O5 Gd1 119.69(18) . .
Gd1 O5 Gd1 107.45(8) 3_656 .
C19 N1 C11 119.8(3) . .
C19 N1 Gd1 122.7(2) . .
C11 N1 Gd1 117.30(19) . .
C20 N2 C21 117.2(3) . .
C20 N2 Gd1 116.4(2) . .
C21 N2 Gd1 125.35(19) . .
F6 C1 F4 107.7(3) . .
F6 C1 F5 107.3(3) . .
F4 C1 F5 106.2(3) . .
F6 C1 C2 113.1(3) . .
F4 C1 C2 113.0(3) . .
F5 C1 C2 109.2(3) . .
O1 C2 C3 127.8(3) . .
O1 C2 C1 113.9(3) . .
C3 C2 C1 118.2(3) . .
C2 C3 C4 120.5(3) . .
C2 C3 H3 119.8 . .
C4 C3 H3 119.8 . .
O2 C4 C3 127.5(3) . .
O2 C4 C5 115.9(3) . .
C3 C4 C5 116.6(3) . .
F1 C5 F3 107.8(3) . .
F1 C5 F2 106.8(3) . .
F3 C5 F2 106.6(3) . .
F1 C5 C4 112.8(3) . .
F3 C5 C4 112.3(3) . .
F2 C5 C4 110.2(3) . .
F9 C6 F7 106.7(3) . .
F9 C6 F8 107.0(3) . .
F7 C6 F8 105.7(3) . .
F9 C6 F7' 40(3) . .
F7 C6 F7' 70(3) . .
F8 C6 F7' 132(2) . .
F9 C6 F8' 134(3) . .
F7 C6 F8' 38(3) . .
F8 C6 F8' 72(3) . .
F7' C6 F8' 106(4) . .
F9 C6 F9' 70(3) . .
F7 C6 F9' 134(3) . .
F8 C6 F9' 42(3) . .
F7' C6 F9' 106.3(11) . .
F8' C6 F9' 111(4) . .
F9 C6 C7 112.3(3) . .
F7 C6 C7 113.0(3) . .
F8 C6 C7 111.8(3) . .
F7' C6 C7 114(2) . .
F8' C6 C7 110(2) . .
F9' C6 C7 110(2) . .
O3 C7 C8 127.9(3) . .
O3 C7 C6 115.8(3) . .
C8 C7 C6 116.3(3) . .
C7 C8 C9 120.1(3) . .
C7 C8 H8 119.9 . .
C9 C8 H8 119.9 . .
O4 C9 C8 127.4(3) . .
O4 C9 C10 114.4(3) . .
C8 C9 C10 118.2(3) . .
F11 C10 F10 106.6(3) . .
F11 C10 F12 106.5(3) . .
F10 C10 F12 108.4(3) . .
F11 C10 C9 112.2(3) . .
F10 C10 C9 113.4(3) . .
F12 C10 C9 109.6(3) . .
N1 C11 C16 121.8(3) . .
N1 C11 C12 117.5(3) . .
C16 C11 C12 120.7(3) . .
O5 C12 C13 124.2(3) . .
O5 C12 C11 118.1(3) . .
C13 C12 C11 117.6(3) . .
C12 C13 C14 121.1(3) . .
C12 C13 H13 119.5 . .
C14 C13 H13 119.5 . .
C15 C14 C13 122.2(3) . .
C15 C14 H14 118.9 . .
C13 C14 H14 118.9 . .
C14 C15 C16 118.8(3) . .
C14 C15 H15 120.6 . .
C16 C15 H15 120.6 . .
C15 C16 C17 123.8(3) . .
C15 C16 C11 119.5(3) . .
C17 C16 C11 116.7(3) . .
C18 C17 C16 120.6(3) . .
C18 C17 H17 119.7 . .
C16 C17 H17 119.7 . .
C17 C18 C19 118.6(3) . .
C17 C18 H18 120.7 . .
C19 C18 H18 120.7 . .
N1 C19 C18 122.5(3) . .
N1 C19 C20 116.1(3) . .
C18 C19 C20 121.2(3) . .
N2 C20 C19 120.6(3) . .
N2 C20 H20 119.7 . .
C19 C20 H20 119.7 . .
C22 C21 C26 119.7(3) . .
C22 C21 N2 120.8(3) . .
C26 C21 N2 119.3(3) . .
C23 C22 C21 120.7(3) . .
C23 C22 H22 119.7 . .
C21 C22 H22 119.7 . .
C24 C23 C22 118.0(3) . .
C24 C23 H23 121.0 . .
C22 C23 H23 121.0 . .
F13 C24 C23 119.0(3) . .
F13 C24 C25 117.5(3) . .
C23 C24 C25 123.5(3) . .
C24 C25 C26 117.8(3) . .
C24 C25 H25 121.1 . .
C26 C25 H25 121.1 . .
C25 C26 C21 120.4(3) . .
C25 C26 H26 119.8 . .
C21 C26 H26 119.8 . .

loop_
_geom_bond_atom_site_label_1
_geom_bond_atom_site_label_2
_geom_bond_distance
_geom_bond_site_symmetry_2
Gd1 O5 2.321(2) 3_656
Gd1 O3 2.372(2) .
Gd1 O1 2.383(2) .
Gd1 O5 2.395(2) .
Gd1 O2 2.404(2) .
Gd1 O4 2.406(2) .
Gd1 N1 2.466(3) .
Gd1 N2 2.621(3) .
Gd1 Gd1 3.8015(8) 3_656
F1 C5 1.311(4) .
F2 C5 1.332(4) .
F3 C5 1.323(4) .
F4 C1 1.337(4) .
F5 C1 1.340(4) .
F6 C1 1.313(4) .
F7 C6 1.332(4) .
F8 C6 1.331(4) .
F9 C6 1.323(4) .
F7' C6 1.346(10) .
F8' C6 1.349(10) .
F9' C6 1.350(10) .
F10 C10 1.330(4) .
F11 C10 1.328(4) .
F12 C10 1.336(4) .
F13 C24 1.363(4) .
O1 C2 1.256(4) .
O2 C4 1.250(4) .
O3 C7 1.254(4) .
O4 C9 1.254(4) .
O5 C12 1.353(4) .
O5 Gd1 2.321(2) 3_656
N1 C19 1.329(4) .
N1 C11 1.357(4) .
N2 C20 1.285(4) .
N2 C21 1.434(4) .
C1 C2 1.526(4) .
C2 C3 1.383(4) .
C3 C4 1.389(4) .
C3 H3 0.9500 .
C4 C5 1.537(4) .
C6 C7 1.530(4) .
C7 C8 1.384(4) .
C8 C9 1.390(4) .
C8 H8 0.9500 .
C9 C10 1.528(4) .
C11 C16 1.427(4) .
C11 C12 1.430(4) .
C12 C13 1.373(4) .
C13 C14 1.410(4) .
C13 H13 0.9500 .
C14 C15 1.368(5) .
C14 H14 0.9500 .
C15 C16 1.403(4) .
C15 H15 0.9500 .
C16 C17 1.415(4) .
C17 C18 1.377(5) .
C17 H17 0.9500 .
C18 C19 1.404(4) .
C18 H18 0.9500 .
C19 C20 1.467(4) .
C20 H20 0.9500 .
C21 C22 1.390(4) .
C21 C26 1.390(4) .
C22 C23 1.382(5) .
C22 H22 0.9500 .
C23 C24 1.371(5) .
C23 H23 0.9500 .
C24 C25 1.380(5) .
C25 C26 1.387(4) .
C25 H25 0.9500 .
C26 H26 0.9500 .

loop_
_geom_torsion_atom_site_label_1
_geom_torsion_atom_site_label_2
_geom_torsion_atom_site_label_3
_geom_torsion_atom_site_label_4
_geom_torsion
_geom_torsion_site_symmetry_1
_geom_torsion_site_symmetry_4
O5 Gd1 O1 C2 106.1(3) 3_656 .
O3 Gd1 O1 C2 8.7(3) . .
O5 Gd1 O1 C2 174.3(3) . .
O2 Gd1 O1 C2 27.2(3) . .
O4 Gd1 O1 C2 -144.6(2) . .
N1 Gd1 O1 C2 -115.6(3) . .
N2 Gd1 O1 C2 -50.0(3) . .
Gd1 Gd1 O1 C2 140.9(3) 3_656 .
O5 Gd1 O2 C4 -126.8(3) 3_656 .
O3 Gd1 O2 C4 150.4(3) . .
O1 Gd1 O2 C4 -19.8(3) . .
O5 Gd1 O2 C4 -67.7(3) . .
O4 Gd1 O2 C4 149.6(2) . .
N1 Gd1 O2 C4 25.0(3) . .
N2 Gd1 O2 C4 66.3(3) . .
Gd1 Gd1 O2 C4 -102.0(3) 3_656 .
O5 Gd1 O3 C7 64.2(3) 3_656 .
O1 Gd1 O3 C7 167.9(2) . .
O5 Gd1 O3 C7 7.3(3) . .
O2 Gd1 O3 C7 150.2(3) . .
O4 Gd1 O3 C7 -30.3(3) . .
N1 Gd1 O3 C7 -82.8(3) . .
N2 Gd1 O3 C7 -133.4(3) . .
Gd1 Gd1 O3 C7 40.0(3) 3_656 .
O5 Gd1 O4 C9 -51.8(3) 3_656 .
O3 Gd1 O4 C9 29.1(3) . .
O1 Gd1 O4 C9 -165.5(2) . .
O5 Gd1 O4 C9 -122.9(3) . .
O2 Gd1 O4 C9 29.9(3) . .
N1 Gd1 O4 C9 166.2(3) . .
N2 Gd1 O4 C9 106.6(3) . .
Gd1 Gd1 O4 C9 -87.0(3) 3_656 .
O5 Gd1 O5 C12 -176.8(2) 3_656 .
O3 Gd1 O5 C12 -116.4(2) . .
O1 Gd1 O5 C12 74.0(2) . .
O2 Gd1 O5 C12 119.64(19) . .
O4 Gd1 O5 C12 -79.2(2) . .
N1 Gd1 O5 C12 0.46(19) . .
N2 Gd1 O5 C12 7.2(2) . .
Gd1 Gd1 O5 C12 -176.8(2) 3_656 .
O5 Gd1 O5 Gd1 0.0 3_656 3_656
O3 Gd1 O5 Gd1 60.42(12) . 3_656
O1 Gd1 O5 Gd1 -109.25(9) . 3_656
O2 Gd1 O5 Gd1 -63.57(12) . 3_656
O4 Gd1 O5 Gd1 97.56(9) . 3_656
N1 Gd1 O5 Gd1 177.25(10) . 3_656
N2 Gd1 O5 Gd1 -176.00(8) . 3_656
O5 Gd1 N1 C19 179.9(2) 3_656 .
O3 Gd1 N1 C19 -56.5(3) . .
O1 Gd1 N1 C19 91.6(2) . .
O5 Gd1 N1 C19 175.9(2) . .
O2 Gd1 N1 C19 46.7(3) . .
O4 Gd1 N1 C19 -107.6(2) . .
N2 Gd1 N1 C19 1.5(2) . .
Gd1 Gd1 N1 C19 177.5(2) 3_656 .
O5 Gd1 N1 C11 4.8(3) 3_656 .
O3 Gd1 N1 C11 128.3(2) . .
O1 Gd1 N1 C11 -83.5(2) . .
O5 Gd1 N1 C11 0.76(19) . .
O2 Gd1 N1 C11 -128.4(2) . .
O4 Gd1 N1 C11 77.3(2) . .
N2 Gd1 N1 C11 -173.6(2) . .
Gd1 Gd1 N1 C11 2.4(2) 3_656 .
O5 Gd1 N2 C20 -178.20(19) 3_656 .
O3 Gd1 N2 C20 134.4(2) . .
O1 Gd1 N2 C20 -72.7(2) . .
O5 Gd1 N2 C20 -7.6(3) . .
O2 Gd1 N2 C20 -144.4(2) . .
O4 Gd1 N2 C20 66.2(2) . .
N1 Gd1 N2 C20 -0.7(2) . .
Gd1 Gd1 N2 C20 -17.7(4) 3_656 .
O5 Gd1 N2 C21 -10.3(3) 3_656 .
O3 Gd1 N2 C21 -57.8(2) . .
O1 Gd1 N2 C21 95.2(2) . .
O5 Gd1 N2 C21 160.2(2) . .
O2 Gd1 N2 C21 23.4(2) . .
O4 Gd1 N2 C21 -125.9(2) . .
N1 Gd1 N2 C21 167.2(2) . .
Gd1 Gd1 N2 C21 150.2(2) 3_656 .
Gd1 O1 C2 C3 -25.9(5) . .
Gd1 O1 C2 C1 152.3(2) . .
F6 C1 C2 O1 39.3(4) . .
F4 C1 C2 O1 162.0(3) . .
F5 C1 C2 O1 -80.1(3) . .
F6 C1 C2 C3 -142.4(3) . .
F4 C1 C2 C3 -19.7(4) . .
F5 C1 C2 C3 98.3(3) . .
O1 C2 C3 C4 1.3(5) . .
C1 C2 C3 C4 -176.8(3) . .
Gd1 O2 C4 C3 9.9(5) . .
Gd1 O2 C4 C5 -172.50(18) . .
C2 C3 C4 O2 6.8(5) . .
C2 C3 C4 C5 -170.8(3) . .
O2 C4 C5 F1 14.7(4) . .
C3 C4 C5 F1 -167.4(3) . .
O2 C4 C5 F3 136.8(3) . .
C3 C4 C5 F3 -45.3(4) . .
O2 C4 C5 F2 -104.5(3) . .
C3 C4 C5 F2 73.4(4) . .
Gd1 O3 C7 C8 22.4(5) . .
Gd1 O3 C7 C6 -158.9(2) . .
F9 C6 C7 O3 120.8(3) . .
F7 C6 C7 O3 0.0(4) . .
F8 C6 C7 O3 -119.0(3) . .
F7' C6 C7 O3 77(3) . .
F8' C6 C7 O3 -41(3) . .
F9' C6 C7 O3 -164(3) . .
F9 C6 C7 C8 -60.3(4) . .
F7 C6 C7 C8 179.0(3) . .
F8 C6 C7 C8 59.9(4) . .
F7' C6 C7 C8 -104(3) . .
F8' C6 C7 C8 138(3) . .
F9' C6 C7 C8 15(3) . .
O3 C7 C8 C9 5.4(5) . .
C6 C7 C8 C9 -173.3(3) . .
Gd1 O4 C9 C8 -20.0(5) . .
Gd1 O4 C9 C10 162.7(2) . .
C7 C8 C9 O4 -6.3(5) . .
C7 C8 C9 C10 170.9(3) . .
O4 C9 C10 F11 -36.9(4) . .
C8 C9 C10 F11 145.6(3) . .
O4 C9 C10 F10 -157.6(3) . .
C8 C9 C10 F10 24.8(4) . .
O4 C9 C10 F12 81.2(3) . .
C8 C9 C10 F12 -96.4(4) . .
C19 N1 C11 C16 1.7(4) . .
Gd1 N1 C11 C16 176.9(2) . .
C19 N1 C11 C12 -177.1(3) . .
Gd1 N1 C11 C12 -1.8(3) . .
Gd1 O5 C12 C13 3.8(4) 3_656 .
Gd1 O5 C12 C13 179.6(2) . .
Gd1 O5 C12 C11 -177.43(18) 3_656 .
Gd1 O5 C12 C11 -1.6(3) . .
N1 C11 C12 O5 2.3(4) . .
C16 C11 C12 O5 -176.5(3) . .
N1 C11 C12 C13 -178.9(3) . .
C16 C11 C12 C13 2.3(4) . .
O5 C12 C13 C14 176.2(3) . .
C11 C12 C13 C14 -2.5(5) . .
C12 C13 C14 C15 1.0(5) . .
C13 C14 C15 C16 0.8(5) . .
C14 C15 C16 C17 -179.9(3) . .
C14 C15 C16 C11 -0.9(5) . .
N1 C11 C16 C15 -179.4(3) . .
C12 C11 C16 C15 -0.6(4) . .
N1 C11 C16 C17 -0.3(4) . .
C12 C11 C16 C17 178.5(3) . .
C15 C16 C17 C18 178.3(3) . .
C11 C16 C17 C18 -0.8(5) . .
C16 C17 C18 C19 0.5(5) . .
C11 N1 C19 C18 -2.0(5) . .
Gd1 N1 C19 C18 -177.0(2) . .
C11 N1 C19 C20 172.9(3) . .
Gd1 N1 C19 C20 -2.1(4) . .
C17 C18 C19 N1 1.0(5) . .
C17 C18 C19 C20 -173.7(3) . .
C21 N2 C20 C19 -168.9(3) . .
Gd1 N2 C20 C19 0.0(4) . .
N1 C19 C20 N2 1.3(4) . .
C18 C19 C20 N2 176.3(3) . .
C20 N2 C21 C22 44.0(4) . .
Gd1 N2 C21 C22 -123.8(3) . .
C20 N2 C21 C26 -140.5(3) . .
Gd1 N2 C21 C26 51.7(4) . .
C26 C21 C22 C23 0.4(5) . .
N2 C21 C22 C23 175.8(3) . .
C21 C22 C23 C24 0.4(5) . .
C22 C23 C24 F13 -179.1(3) . .
C22 C23 C24 C25 -0.6(5) . .
F13 C24 C25 C26 178.5(3) . .
C23 C24 C25 C26 -0.1(5) . .
C24 C25 C26 C21 0.9(5) . .
C22 C21 C26 C25 -1.1(5) . .
N2 C21 C26 C25 -176.6(3) . .
